data_7004491
loop_
_publ_author_name
'Samantaray, Manoja K.'
'Pang, Keliang'
'Shaikh, Mobin M.'
'Ghosh, Prasenjit'

_publ_section_title
;
 Unprecedented long-range 1,7-bromination in gold complexes of
 N-(aryl)imino functionalized N-heterocyclic carbenes
;
_journal_issue 36
_journal_name_full 'Dalton Transactions'
_journal_page_first 4893
_journal_page_last 4902
_journal_paper_doi 10.1039/b807830k
_journal_year 2008
_chemical_formula_sum 'C30 H33 Ag Cl N3'
_chemical_formula_weight 578.91
_chemical_name_systematic
;
?
;
_space_group_IT_number 2
_symmetry_cell_setting triclinic
_symmetry_space_group_name_Hall '-P 1'
_symmetry_space_group_name_H-M 'P -1'
_atom_sites_solution_hydrogens geom
_atom_sites_solution_primary direct
_atom_sites_solution_secondary difmap
_audit_creation_method SHELXL-97
_cell_angle_alpha 104.186(4)
_cell_angle_beta 97.608(4)
_cell_angle_gamma 107.414(5)
_cell_formula_units_Z 2
_cell_length_a 9.5714(6)
_cell_length_b 11.4101(6)
_cell_length_c 13.6747(5)
_cell_measurement_reflns_used 7174
_cell_measurement_temperature 150(2)
_cell_measurement_theta_max 32.5236
_cell_measurement_theta_min 2.9478
_cell_volume 1346.92(14)
_computing_cell_refinement 'CrysAlis RED, Oxford Diffraction Ltd.,'
_computing_data_collection 'CrysAlis CCD, Oxford Diffraction Ltd.,'
_computing_data_reduction 'CrysAlis RED, Oxford Diffraction Ltd.,'
_computing_molecular_graphics Ortep3
_computing_publication_material Shelx97
_computing_structure_refinement 'SHELXL-97 (Sheldrick, 1997)'
_computing_structure_solution 'SHELXS-97 (Sheldrick, 1997)'
_diffrn_ambient_temperature 150(2)
_diffrn_detector_area_resol_mean 15.9948
_diffrn_measured_fraction_theta_full 0.998
_diffrn_measured_fraction_theta_max 0.998
_diffrn_measurement_device_type 'OXFORD DIFFRACTION XCALIBUR-S'
_diffrn_measurement_method \w/q-scan
_diffrn_radiation_monochromator graphite
_diffrn_radiation_source 'Enhance (Mo) X-ray Source'
_diffrn_radiation_type MoK\a
_diffrn_radiation_wavelength 0.71073
_diffrn_reflns_av_R_equivalents 0.0324
_diffrn_reflns_av_sigmaI/netI 0.0481
_diffrn_reflns_limit_h_max 11
_diffrn_reflns_limit_h_min -11
_diffrn_reflns_limit_k_max 13
_diffrn_reflns_limit_k_min -13
_diffrn_reflns_limit_l_max 16
_diffrn_reflns_limit_l_min -16
_diffrn_reflns_number 13599
_diffrn_reflns_theta_full 25.00
_diffrn_reflns_theta_max 25.00
_diffrn_reflns_theta_min 2.95
_exptl_absorpt_coefficient_mu 0.870
_exptl_absorpt_correction_T_max 0.8591
_exptl_absorpt_correction_T_min 0.7989
_exptl_absorpt_correction_type multi-scan
_exptl_absorpt_process_details
;
CrysAlis RED, Oxford Diffraction Ltd.,
Version 1.171.31.7 (release 18-10-2006 CrysAlis171 .NET)
(compiled Oct 18 2006,16:28:17)
Empirical absorption correction using spherical harmonics,
implemented in SCALE3 ABSPACK scaling algorithm.
;
_exptl_crystal_colour yellow
_exptl_crystal_density_diffrn 1.427
_exptl_crystal_density_method 'not measured'
_exptl_crystal_description block
_exptl_crystal_F_000 596
_exptl_crystal_size_max 0.27
_exptl_crystal_size_mid 0.22
_exptl_crystal_size_min 0.18
_refine_diff_density_max 0.633
_refine_diff_density_min -0.308
_refine_diff_density_rms 0.066
_refine_ls_extinction_method none
_refine_ls_goodness_of_fit_ref 0.964
_refine_ls_hydrogen_treatment riding
_refine_ls_matrix_type full
_refine_ls_number_parameters 320
_refine_ls_number_reflns 4737
_refine_ls_number_restraints 0
_refine_ls_restrained_S_all 0.964
_refine_ls_R_factor_all 0.0391
_refine_ls_R_factor_gt 0.0275
_refine_ls_shift/su_max 0.001
_refine_ls_shift/su_mean 0.000
_refine_ls_structure_factor_coef Fsqd
_refine_ls_weighting_details 'calc w=1/[\s^2^(Fo^2^)+(0.0343P)^2^+0.0000P] where P=(Fo^2^+2Fc^2^)/3'
_refine_ls_weighting_scheme calc
_refine_ls_wR_factor_gt 0.0614
_refine_ls_wR_factor_ref 0.0635
_reflns_number_gt 3750
_reflns_number_total 4737
_reflns_threshold_expression >2sigma(I)
_cod_data_source_file b807830k.txt
_cod_data_source_block 4b
_cod_depositor_comments
;
The following automatic conversions were performed:
'_symmetry_cell_setting' value 'Triclinic' changed to 'triclinic'
according to '/home/saulius/struct/CIF-dictionaries/cif_core.dic'
dictionary named 'cif_core.dic' version 2.4.1 from 2010-06-29.

Automatic conversion script
Id: cif_fix_enum 1527 2010-12-29 10:47:43Z saulius 
;
_cod_original_cell_volume 1346.92(12)
_cod_database_code 7004491

loop_
_symmetry_equiv_pos_as_xyz
'x, y, z'
'-x, -y, -z'

loop_
_atom_site_label
_atom_site_type_symbol
_atom_site_fract_x
_atom_site_fract_y
_atom_site_fract_z
_atom_site_U_iso_or_equiv
_atom_site_adp_type
_atom_site_occupancy
_atom_site_symmetry_multiplicity
_atom_site_calc_flag
_atom_site_refinement_flags
_atom_site_disorder_assembly
_atom_site_disorder_group
Ag1 Ag 0.16809(2) 0.24451(2) 0.613408(15) 0.02486(8) Uani 1 1 d . . .
Cl1 Cl 0.41273(8) 0.29254(7) 0.58735(5) 0.02848(17) Uani 1 1 d . . .
N1 N -0.1325(2) 0.0570(2) 0.62267(14) 0.0188(5) Uani 1 1 d . . .
N2 N -0.1713(2) 0.2177(2) 0.58592(15) 0.0222(5) Uani 1 1 d . . .
N3 N -0.0103(2) 0.0474(2) 0.84442(15) 0.0206(5) Uani 1 1 d . . .
C1 C -0.0604(3) 0.1725(3) 0.60997(18) 0.0198(6) Uani 1 1 d . . .
C2 C -0.2853(3) 0.0325(3) 0.60780(18) 0.0242(6) Uani 1 1 d . . .
H2 H -0.3589 -0.0417 0.6129 0.029 Uiso 1 1 calc R . .
C3 C -0.3101(3) 0.1329(3) 0.58490(19) 0.0272(7) Uani 1 1 d . . .
H3 H -0.4044 0.1439 0.5707 0.033 Uiso 1 1 calc R . .
C4 C -0.1470(3) 0.3421(3) 0.5658(2) 0.0303(7) Uani 1 1 d . . .
H4A H -0.0421 0.3993 0.5987 0.036 Uiso 1 1 calc R . .
H4B H -0.2141 0.3831 0.5981 0.036 Uiso 1 1 calc R . .
C5 C -0.1762(3) 0.3298(3) 0.4511(2) 0.0280(7) Uani 1 1 d . . .
C6 C -0.0637(3) 0.3296(3) 0.3972(2) 0.0307(7) Uani 1 1 d . . .
H6 H 0.0325 0.3371 0.4324 0.037 Uiso 1 1 calc R . .
C7 C -0.0893(4) 0.3187(3) 0.2927(2) 0.0356(8) Uani 1 1 d . . .
H7 H -0.0111 0.3186 0.2566 0.043 Uiso 1 1 calc R . .
C8 C -0.2278(4) 0.3080(3) 0.2415(2) 0.0453(9) Uani 1 1 d . . .
H8 H -0.2448 0.3031 0.1703 0.054 Uiso 1 1 calc R . .
C9 C -0.3421(4) 0.3043(4) 0.2929(3) 0.0645(12) Uani 1 1 d . . .
H9 H -0.4393 0.2928 0.2564 0.077 Uiso 1 1 calc R . .
C10 C -0.3163(4) 0.3175(4) 0.3982(2) 0.0502(10) Uani 1 1 d . . .
H10 H -0.3948 0.3180 0.4340 0.060 Uiso 1 1 calc R . .
C11 C -0.0570(3) -0.0261(3) 0.65408(18) 0.0221(6) Uani 1 1 d . . .
H11A H 0.0516 0.0107 0.6565 0.027 Uiso 1 1 calc R . .
H11B H -0.0971 -0.1120 0.6015 0.027 Uiso 1 1 calc R . .
C12 C -0.0773(3) -0.0420(2) 0.76004(18) 0.0184(6) Uani 1 1 d . . .
C13 C -0.1744(3) -0.1687(3) 0.76506(18) 0.0204(6) Uani 1 1 d . . .
C14 C -0.2628(3) -0.2670(3) 0.67660(19) 0.0230(6) Uani 1 1 d . . .
H14 H -0.2682 -0.2514 0.6113 0.028 Uiso 1 1 calc R . .
C15 C -0.3432(3) -0.3874(3) 0.6822(2) 0.0264(6) Uani 1 1 d . . .
H15 H -0.4024 -0.4539 0.6211 0.032 Uiso 1 1 calc R . .
C16 C -0.3367(3) -0.4102(3) 0.7772(2) 0.0277(6) Uani 1 1 d . . .
H16 H -0.3903 -0.4929 0.7814 0.033 Uiso 1 1 calc R . .
C17 C -0.2519(3) -0.3125(3) 0.8660(2) 0.0292(7) Uani 1 1 d . . .
H17 H -0.2490 -0.3278 0.9313 0.035 Uiso 1 1 calc R . .
C18 C -0.1715(3) -0.1926(3) 0.8602(2) 0.0250(6) Uani 1 1 d . . .
H18 H -0.1138 -0.1260 0.9217 0.030 Uiso 1 1 calc R . .
C19 C 0.0936(3) 0.1687(3) 0.84767(17) 0.0196(6) Uani 1 1 d . . .
C20 C 0.2419(3) 0.1801(3) 0.84273(18) 0.0235(6) Uani 1 1 d . . .
C21 C 0.2957(3) 0.0659(3) 0.8284(2) 0.0292(7) Uani 1 1 d . . .
H21 H 0.2048 -0.0139 0.8000 0.035 Uiso 1 1 calc R . .
C22 C 0.3718(4) 0.0627(4) 0.9317(2) 0.0581(11) Uani 1 1 d . . .
H22A H 0.4588 0.1419 0.9637 0.087 Uiso 1 1 calc R . .
H22B H 0.4051 -0.0119 0.9211 0.087 Uiso 1 1 calc R . .
H22C H 0.3007 0.0559 0.9772 0.087 Uiso 1 1 calc R . .
C23 C 0.3980(4) 0.0611(4) 0.7523(3) 0.0589(11) Uani 1 1 d . . .
H23A H 0.3485 0.0658 0.6866 0.088 Uiso 1 1 calc R . .
H23B H 0.4188 -0.0197 0.7405 0.088 Uiso 1 1 calc R . .
H23C H 0.4926 0.1340 0.7808 0.088 Uiso 1 1 calc R . .
C24 C 0.3423(3) 0.3027(3) 0.8548(2) 0.0309(7) Uani 1 1 d . . .
H24 H 0.4436 0.3133 0.8514 0.037 Uiso 1 1 calc R . .
C25 C 0.2977(3) 0.4092(3) 0.8715(2) 0.0334(7) Uani 1 1 d . . .
H25 H 0.3682 0.4919 0.8801 0.040 Uiso 1 1 calc R . .
C26 C 0.1506(3) 0.3950(3) 0.87548(19) 0.0272(7) Uani 1 1 d . . .
H26 H 0.1205 0.4685 0.8859 0.033 Uiso 1 1 calc R . .
C27 C 0.0452(3) 0.2757(3) 0.86466(18) 0.0223(6) Uani 1 1 d . . .
C28 C -0.1158(3) 0.2590(3) 0.87095(19) 0.0258(6) Uani 1 1 d . . .
H28 H -0.1810 0.1782 0.8156 0.031 Uiso 1 1 calc R . .
C29 C -0.1434(3) 0.2404(3) 0.9751(2) 0.0334(7) Uani 1 1 d . . .
H29A H -0.1188 0.1656 0.9839 0.050 Uiso 1 1 calc R . .
H29B H -0.2492 0.2261 0.9765 0.050 Uiso 1 1 calc R . .
H29C H -0.0798 0.3175 1.0314 0.050 Uiso 1 1 calc R . .
C30 C -0.1662(3) 0.3687(3) 0.8526(2) 0.0354(7) Uani 1 1 d . . .
H30A H -0.1154 0.4467 0.9113 0.053 Uiso 1 1 calc R . .
H30B H -0.2751 0.3443 0.8456 0.053 Uiso 1 1 calc R . .
H30C H -0.1403 0.3852 0.7891 0.053 Uiso 1 1 calc R . .

loop_
_atom_site_aniso_label
_atom_site_aniso_U_11
_atom_site_aniso_U_22
_atom_site_aniso_U_33
_atom_site_aniso_U_23
_atom_site_aniso_U_13
_atom_site_aniso_U_12
Ag1 0.02470(13) 0.02580(13) 0.02397(12) 0.00970(9) 0.00723(9) 0.00602(9)
Cl1 0.0244(4) 0.0304(4) 0.0283(4) 0.0092(3) 0.0070(3) 0.0052(3)
N1 0.0193(12) 0.0211(13) 0.0164(10) 0.0067(9) 0.0025(9) 0.0074(10)
N2 0.0271(13) 0.0249(13) 0.0187(11) 0.0095(10) 0.0052(10) 0.0122(11)
N3 0.0225(12) 0.0187(13) 0.0225(11) 0.0082(10) 0.0062(10) 0.0079(10)
C1 0.0251(15) 0.0208(16) 0.0147(12) 0.0094(11) 0.0019(11) 0.0074(12)
C2 0.0188(15) 0.0270(17) 0.0230(14) 0.0080(12) 0.0028(12) 0.0031(13)
C3 0.0215(15) 0.0363(18) 0.0256(14) 0.0111(13) 0.0025(12) 0.0124(14)
C4 0.0439(19) 0.0273(17) 0.0301(15) 0.0141(13) 0.0123(14) 0.0210(15)
C5 0.0399(18) 0.0280(17) 0.0308(15) 0.0177(13) 0.0150(14) 0.0223(15)
C6 0.0301(17) 0.0300(18) 0.0414(17) 0.0168(14) 0.0115(14) 0.0171(14)
C7 0.045(2) 0.039(2) 0.0400(17) 0.0225(15) 0.0249(15) 0.0249(16)
C8 0.063(2) 0.066(3) 0.0325(16) 0.0279(17) 0.0227(17) 0.044(2)
C9 0.058(2) 0.129(4) 0.045(2) 0.048(2) 0.0242(19) 0.064(3)
C10 0.049(2) 0.097(3) 0.0387(18) 0.039(2) 0.0271(17) 0.051(2)
C11 0.0258(15) 0.0190(15) 0.0215(13) 0.0071(12) 0.0054(12) 0.0069(13)
C12 0.0187(14) 0.0199(15) 0.0200(13) 0.0073(12) 0.0038(11) 0.0107(12)
C13 0.0210(14) 0.0211(15) 0.0225(13) 0.0073(12) 0.0059(11) 0.0108(12)
C14 0.0243(15) 0.0252(16) 0.0216(14) 0.0077(12) 0.0048(12) 0.0112(13)
C15 0.0247(15) 0.0200(16) 0.0286(15) 0.0031(12) 0.0026(12) 0.0042(13)
C16 0.0282(16) 0.0195(16) 0.0353(16) 0.0131(13) 0.0073(13) 0.0043(13)
C17 0.0330(17) 0.0297(18) 0.0268(14) 0.0167(13) 0.0066(13) 0.0070(14)
C18 0.0302(16) 0.0232(16) 0.0225(14) 0.0069(12) 0.0070(12) 0.0099(13)
C19 0.0246(15) 0.0193(15) 0.0119(12) 0.0047(11) 0.0018(11) 0.0042(12)
C20 0.0272(16) 0.0247(16) 0.0183(13) 0.0074(12) 0.0048(12) 0.0080(13)
C21 0.0262(16) 0.0316(18) 0.0363(16) 0.0175(14) 0.0080(13) 0.0129(14)
C22 0.072(3) 0.069(3) 0.051(2) 0.027(2) 0.009(2) 0.045(2)
C23 0.079(3) 0.058(3) 0.077(3) 0.038(2) 0.051(2) 0.048(2)
C24 0.0256(16) 0.0313(18) 0.0347(16) 0.0106(14) 0.0110(13) 0.0059(14)
C25 0.0363(18) 0.0232(17) 0.0353(16) 0.0102(14) 0.0131(14) -0.0005(14)
C26 0.0409(18) 0.0196(16) 0.0228(14) 0.0069(12) 0.0109(13) 0.0110(14)
C27 0.0283(16) 0.0207(16) 0.0152(12) 0.0019(11) 0.0044(12) 0.0077(13)
C28 0.0272(16) 0.0231(16) 0.0238(14) 0.0017(12) 0.0044(12) 0.0090(13)
C29 0.0304(17) 0.0370(19) 0.0332(16) 0.0100(14) 0.0128(14) 0.0102(15)
C30 0.0374(18) 0.0345(19) 0.0362(16) 0.0073(15) 0.0082(14) 0.0175(15)

loop_
_atom_type_symbol
_atom_type_description
_atom_type_scat_dispersion_real
_atom_type_scat_dispersion_imag
_atom_type_scat_source
C C 0.0033 0.0016 'International Tables Vol C Tables 4.2.6.8 and 6.1.1.4'
H H 0.0000 0.0000 'International Tables Vol C Tables 4.2.6.8 and 6.1.1.4'
N N 0.0061 0.0033 'International Tables Vol C Tables 4.2.6.8 and 6.1.1.4'
Cl Cl 0.1484 0.1585 'International Tables Vol C Tables 4.2.6.8 and 6.1.1.4'
Ag Ag -0.8971 1.1015 'International Tables Vol C Tables 4.2.6.8 and 6.1.1.4'

loop_
_geom_angle_atom_site_label_1
_geom_angle_atom_site_label_2
_geom_angle_atom_site_label_3
_geom_angle
_geom_angle_site_symmetry_1
_geom_angle_site_symmetry_3
_geom_angle_publ_flag
C1 Ag1 Cl1 168.81(7) . . ?
C1 N1 C2 110.9(2) . . ?
C1 N1 C11 124.2(2) . . ?
C2 N1 C11 124.7(2) . . ?
C1 N2 C3 111.2(2) . . ?
C1 N2 C4 124.1(2) . . ?
C3 N2 C4 124.6(2) . . ?
C12 N3 C19 122.4(2) . . ?
N2 C1 N1 104.2(2) . . ?
N2 C1 Ag1 130.57(19) . . ?
N1 C1 Ag1 124.93(18) . . ?
C3 C2 N1 107.0(2) . . ?
C3 C2 H2 126.5 . . ?
N1 C2 H2 126.5 . . ?
C2 C3 N2 106.6(2) . . ?
C2 C3 H3 126.7 . . ?
N2 C3 H3 126.7 . . ?
N2 C4 C5 112.9(2) . . ?
N2 C4 H4A 109.0 . . ?
C5 C4 H4A 109.0 . . ?
N2 C4 H4B 109.0 . . ?
C5 C4 H4B 109.0 . . ?
H4A C4 H4B 107.8 . . ?
C6 C5 C10 118.7(3) . . ?
C6 C5 C4 120.6(3) . . ?
C10 C5 C4 120.7(3) . . ?
C5 C6 C7 121.0(3) . . ?
C5 C6 H6 119.5 . . ?
C7 C6 H6 119.5 . . ?
C8 C7 C6 119.8(3) . . ?
C8 C7 H7 120.1 . . ?
C6 C7 H7 120.1 . . ?
C7 C8 C9 120.1(3) . . ?
C7 C8 H8 120.0 . . ?
C9 C8 H8 120.0 . . ?
C8 C9 C10 120.3(3) . . ?
C8 C9 H9 119.9 . . ?
C10 C9 H9 119.9 . . ?
C5 C10 C9 120.1(3) . . ?
C5 C10 H10 119.9 . . ?
C9 C10 H10 119.9 . . ?
N1 C11 C12 112.7(2) . . ?
N1 C11 H11A 109.0 . . ?
C12 C11 H11A 109.0 . . ?
N1 C11 H11B 109.0 . . ?
C12 C11 H11B 109.0 . . ?
H11A C11 H11B 107.8 . . ?
N3 C12 C13 118.5(2) . . ?
N3 C12 C11 122.6(2) . . ?
C13 C12 C11 118.9(2) . . ?
C14 C13 C18 118.5(3) . . ?
C14 C13 C12 121.9(2) . . ?
C18 C13 C12 119.5(2) . . ?
C15 C14 C13 121.0(2) . . ?
C15 C14 H14 119.5 . . ?
C13 C14 H14 119.5 . . ?
C16 C15 C14 119.7(3) . . ?
C16 C15 H15 120.2 . . ?
C14 C15 H15 120.2 . . ?
C17 C16 C15 119.9(3) . . ?
C17 C16 H16 120.1 . . ?
C15 C16 H16 120.1 . . ?
C18 C17 C16 120.3(3) . . ?
C18 C17 H17 119.8 . . ?
C16 C17 H17 119.8 . . ?
C17 C18 C13 120.6(3) . . ?
C17 C18 H18 119.7 . . ?
C13 C18 H18 119.7 . . ?
C20 C19 C27 122.2(2) . . ?
C20 C19 N3 119.5(2) . . ?
C27 C19 N3 118.1(2) . . ?
C24 C20 C19 117.4(2) . . ?
C24 C20 C21 120.3(2) . . ?
C19 C20 C21 122.3(2) . . ?
C22 C21 C20 110.6(2) . . ?
C22 C21 C23 110.5(3) . . ?
C20 C21 C23 113.7(2) . . ?
C22 C21 H21 107.3 . . ?
C20 C21 H21 107.3 . . ?
C23 C21 H21 107.3 . . ?
C21 C22 H22A 109.5 . . ?
C21 C22 H22B 109.5 . . ?
H22A C22 H22B 109.5 . . ?
C21 C22 H22C 109.5 . . ?
H22A C22 H22C 109.5 . . ?
H22B C22 H22C 109.5 . . ?
C21 C23 H23A 109.5 . . ?
C21 C23 H23B 109.5 . . ?
H23A C23 H23B 109.5 . . ?
C21 C23 H23C 109.5 . . ?
H23A C23 H23C 109.5 . . ?
H23B C23 H23C 109.5 . . ?
C25 C24 C20 121.6(3) . . ?
C25 C24 H24 119.2 . . ?
C20 C24 H24 119.2 . . ?
C26 C25 C24 119.8(3) . . ?
C26 C25 H25 120.1 . . ?
C24 C25 H25 120.1 . . ?
C25 C26 C27 121.5(3) . . ?
C25 C26 H26 119.2 . . ?
C27 C26 H26 119.2 . . ?
C26 C27 C19 117.5(2) . . ?
C26 C27 C28 122.2(2) . . ?
C19 C27 C28 120.3(2) . . ?
C27 C28 C30 114.2(2) . . ?
C27 C28 C29 110.8(2) . . ?
C30 C28 C29 109.8(2) . . ?
C27 C28 H28 107.3 . . ?
C30 C28 H28 107.3 . . ?
C29 C28 H28 107.3 . . ?
C28 C29 H29A 109.5 . . ?
C28 C29 H29B 109.5 . . ?
H29A C29 H29B 109.5 . . ?
C28 C29 H29C 109.5 . . ?
H29A C29 H29C 109.5 . . ?
H29B C29 H29C 109.5 . . ?
C28 C30 H30A 109.5 . . ?
C28 C30 H30B 109.5 . . ?
H30A C30 H30B 109.5 . . ?
C28 C30 H30C 109.5 . . ?
H30A C30 H30C 109.5 . . ?
H30B C30 H30C 109.5 . . ?

loop_
_geom_bond_atom_site_label_1
_geom_bond_atom_site_label_2
_geom_bond_distance
_geom_bond_site_symmetry_2
_geom_bond_publ_flag
Ag1 C1 2.083(3) . ?
Ag1 Cl1 2.3364(7) . ?
N1 C1 1.357(3) . ?
N1 C2 1.381(3) . ?
N1 C11 1.462(3) . ?
N2 C1 1.349(3) . ?
N2 C3 1.386(4) . ?
N2 C4 1.468(3) . ?
N3 C12 1.273(3) . ?
N3 C19 1.428(3) . ?
C2 C3 1.335(4) . ?
C2 H2 0.9500 . ?
C3 H3 0.9500 . ?
C4 C5 1.519(4) . ?
C4 H4A 0.9900 . ?
C4 H4B 0.9900 . ?
C5 C6 1.383(4) . ?
C5 C10 1.386(4) . ?
C6 C7 1.386(4) . ?
C6 H6 0.9500 . ?
C7 C8 1.371(4) . ?
C7 H7 0.9500 . ?
C8 C9 1.372(4) . ?
C8 H8 0.9500 . ?
C9 C10 1.392(4) . ?
C9 H9 0.9500 . ?
C10 H10 0.9500 . ?
C11 C12 1.534(3) . ?
C11 H11A 0.9900 . ?
C11 H11B 0.9900 . ?
C12 C13 1.490(4) . ?
C13 C14 1.391(4) . ?
C13 C18 1.392(4) . ?
C14 C15 1.384(4) . ?
C14 H14 0.9500 . ?
C15 C16 1.384(4) . ?
C15 H15 0.9500 . ?
C16 C17 1.382(4) . ?
C16 H16 0.9500 . ?
C17 C18 1.381(4) . ?
C17 H17 0.9500 . ?
C18 H18 0.9500 . ?
C19 C20 1.399(4) . ?
C19 C27 1.409(4) . ?
C20 C24 1.396(4) . ?
C20 C21 1.518(4) . ?
C21 C22 1.515(4) . ?
C21 C23 1.523(4) . ?
C21 H21 1.0000 . ?
C22 H22A 0.9800 . ?
C22 H22B 0.9800 . ?
C22 H22C 0.9800 . ?
C23 H23A 0.9800 . ?
C23 H23B 0.9800 . ?
C23 H23C 0.9800 . ?
C24 C25 1.382(4) . ?
C24 H24 0.9500 . ?
C25 C26 1.379(4) . ?
C25 H25 0.9500 . ?
C26 C27 1.390(4) . ?
C26 H26 0.9500 . ?
C27 C28 1.512(4) . ?
C28 C30 1.532(4) . ?
C28 C29 1.535(4) . ?
C28 H28 1.0000 . ?
C29 H29A 0.9800 . ?
C29 H29B 0.9800 . ?
C29 H29C 0.9800 . ?
C30 H30A 0.9800 . ?
C30 H30B 0.9800 . ?
C30 H30C 0.9800 . ?

loop_
_geom_torsion_atom_site_label_1
_geom_torsion_atom_site_label_2
_geom_torsion_atom_site_label_3
_geom_torsion_atom_site_label_4
_geom_torsion
_geom_torsion_site_symmetry_1
_geom_torsion_site_symmetry_2
_geom_torsion_site_symmetry_3
_geom_torsion_site_symmetry_4
_geom_torsion_publ_flag
C3 N2 C1 N1 0.8(3) . . . . ?
C4 N2 C1 N1 179.5(2) . . . . ?
C3 N2 C1 Ag1 174.66(18) . . . . ?
C4 N2 C1 Ag1 -6.6(3) . . . . ?
C2 N1 C1 N2 -0.7(3) . . . . ?
C11 N1 C1 N2 -177.2(2) . . . . ?
C2 N1 C1 Ag1 -175.05(16) . . . . ?
C11 N1 C1 Ag1 8.4(3) . . . . ?
Cl1 Ag1 C1 N2 -105.1(4) . . . . ?
Cl1 Ag1 C1 N1 67.7(4) . . . . ?
C1 N1 C2 C3 0.4(3) . . . . ?
C11 N1 C2 C3 176.9(2) . . . . ?
N1 C2 C3 N2 0.1(3) . . . . ?
C1 N2 C3 C2 -0.6(3) . . . . ?
C4 N2 C3 C2 -179.3(2) . . . . ?
C1 N2 C4 C5 99.0(3) . . . . ?
C3 N2 C4 C5 -82.4(3) . . . . ?
N2 C4 C5 C6 -86.7(3) . . . . ?
N2 C4 C5 C10 92.7(3) . . . . ?
C10 C5 C6 C7 0.7(5) . . . . ?
C4 C5 C6 C7 -179.9(3) . . . . ?
C5 C6 C7 C8 0.0(5) . . . . ?
C6 C7 C8 C9 -1.9(5) . . . . ?
C7 C8 C9 C10 3.0(6) . . . . ?
C6 C5 C10 C9 0.4(5) . . . . ?
C4 C5 C10 C9 -179.1(3) . . . . ?
C8 C9 C10 C5 -2.2(6) . . . . ?
C1 N1 C11 C12 115.0(3) . . . . ?
C2 N1 C11 C12 -61.1(3) . . . . ?
C19 N3 C12 C13 175.3(2) . . . . ?
C19 N3 C12 C11 -2.2(4) . . . . ?
N1 C11 C12 N3 -73.1(3) . . . . ?
N1 C11 C12 C13 109.5(2) . . . . ?
N3 C12 C13 C14 173.6(2) . . . . ?
C11 C12 C13 C14 -8.9(3) . . . . ?
N3 C12 C13 C18 -9.8(4) . . . . ?
C11 C12 C13 C18 167.8(2) . . . . ?
C18 C13 C14 C15 -1.8(4) . . . . ?
C12 C13 C14 C15 174.9(2) . . . . ?
C13 C14 C15 C16 0.6(4) . . . . ?
C14 C15 C16 C17 0.9(4) . . . . ?
C15 C16 C17 C18 -1.1(4) . . . . ?
C16 C17 C18 C13 -0.1(4) . . . . ?
C14 C13 C18 C17 1.6(4) . . . . ?
C12 C13 C18 C17 -175.2(2) . . . . ?
C12 N3 C19 C20 -81.5(3) . . . . ?
C12 N3 C19 C27 103.8(3) . . . . ?
C27 C19 C20 C24 -0.4(4) . . . . ?
N3 C19 C20 C24 -174.8(2) . . . . ?
C27 C19 C20 C21 177.7(2) . . . . ?
N3 C19 C20 C21 3.2(3) . . . . ?
C24 C20 C21 C22 80.5(3) . . . . ?
C19 C20 C21 C22 -97.5(3) . . . . ?
C24 C20 C21 C23 -44.4(4) . . . . ?
C19 C20 C21 C23 137.6(3) . . . . ?
C19 C20 C24 C25 0.3(4) . . . . ?
C21 C20 C24 C25 -177.8(3) . . . . ?
C20 C24 C25 C26 -0.6(4) . . . . ?
C24 C25 C26 C27 1.0(4) . . . . ?
C25 C26 C27 C19 -1.0(4) . . . . ?
C25 C26 C27 C28 178.8(2) . . . . ?
C20 C19 C27 C26 0.7(4) . . . . ?
N3 C19 C27 C26 175.2(2) . . . . ?
C20 C19 C27 C28 -179.1(2) . . . . ?
N3 C19 C27 C28 -4.6(3) . . . . ?
C26 C27 C28 C30 20.0(3) . . . . ?
C19 C27 C28 C30 -160.2(2) . . . . ?
C26 C27 C28 C29 -104.5(3) . . . . ?
C19 C27 C28 C29 75.3(3) . . . . ?
